data_1531262
loop_
_publ_author_name
'Caruntu, G.'
'Kodenkandath, T.A.'
'Wiley, J.B.'

_publ_section_title
;
 Neutron diffraction study of the oxychloride layered perovskite (Cu Cl)
 La Nb2 O7
;
_journal_name_full 'Materials Research Bulletin'
_journal_page_first 593
_journal_page_last 598
_journal_volume 37
_journal_year 2002
_chemical_formula_sum 'Cl Cu La Nb2 O7'
_chemical_name_systematic '(Cu Cl) La Nb2 O7'
_space_group_IT_number 123
_symmetry_space_group_name_Hall '-P 4 2'
_symmetry_space_group_name_H-M 'P 4/m m m'
_cell_angle_alpha 90
_cell_angle_beta 90
_cell_angle_gamma 90
_cell_formula_units_Z 1
_cell_length_a 3.8836
_cell_length_b 3.8836
_cell_length_c 11.7364
_cell_volume 177.012
_citation_journal_id_ASTM MRBUAC
_cod_data_source_file Caruntu_MRBUAC_2002_786.cif
_cod_data_source_block Cl1Cu1La1Nb2O7
_cod_original_cell_volume 177.0125
_cod_original_formula_sum 'Cl1 Cu1 La1 Nb2 O7'
_cod_database_code 1531262

loop_
_symmetry_equiv_pos_as_xyz
x,y,z
-y,x,z
-x,-y,z
y,-x,z
x,-y,-z
y,x,-z
-x,y,-z
-y,-x,-z
-x,-y,-z
y,-x,-z
x,y,-z
-y,x,-z
-x,y,z
-y,-x,z
x,-y,z
y,x,z

loop_
_atom_site_label
_atom_site_type_symbol
_atom_site_fract_x
_atom_site_fract_y
_atom_site_fract_z
_atom_site_occupancy
_atom_site_U_iso_or_equiv
Cl1 Cl-1 0.136 0 0.5 0.25 0.0
O3 O-2 0.5 0.5 0 1 0.0
La1 La+3 0 0 0 1 0.0
O1 O-2 0 0.5 0.1547 1 0.0
Cu1 Cu+2 0.5 0.5 0.5 1 0.0
Nb1 Nb+5 0.5 0.5 0.1889 1 0.0
O2 O-2 0.5 0.5 0.3431 1 0.0
